data_2232910
loop_
_publ_author_name
'Xiao, Zhu-Ping'
'Yi, Li-Cheng'
'Li, Jia-Liang'
'Xiang, Kai-Shuang'
'Zhang, Bo'

_publ_section_title
;
 3-(2-Chlorophenyl)-4-hydroxyfuran-2(5<i>H</i>)-one
;
_journal_coeditor_code PV2483
_journal_issue 12
_journal_name_full 'Acta Crystallographica Section E'
_journal_page_first o3428
_journal_paper_doi 10.1107/S1600536811048641
_journal_volume 67
_journal_year 2011
_chemical_formula_iupac 'C10 H7 Cl O3'
_chemical_formula_moiety 'C10 H7 Cl O3'
_chemical_formula_sum 'C10 H7 Cl O3'
_chemical_formula_weight 210.61
_chemical_name_systematic
;
3-(2-Chlorophenyl)-4-hydroxyfuran-2(5<i>H</i>)-one
;
_space_group_IT_number 14
_symmetry_cell_setting monoclinic
_symmetry_space_group_name_Hall '-P 2ybc'
_symmetry_space_group_name_H-M 'P 1 21/c 1'
_atom_sites_solution_hydrogens geom
_atom_sites_solution_primary direct
_atom_sites_solution_secondary difmap
_audit_creation_method SHELXL-97
_cell_angle_alpha 90.00
_cell_angle_beta 104.898(2)
_cell_angle_gamma 90.00
_cell_formula_units_Z 4
_cell_length_a 9.9699(15)
_cell_length_b 11.8308(18)
_cell_length_c 8.1562(12)
_cell_measurement_reflns_used 2125
_cell_measurement_temperature 296(2)
_cell_measurement_theta_max 27.84
_cell_measurement_theta_min 2.73
_cell_volume 929.7(2)
_computing_cell_refinement 'SAINT (Bruker, 2007)'
_computing_data_collection 'SMART (Bruker, 2007)'
_computing_data_reduction 'SAINT (Bruker, 2007)'
_computing_molecular_graphics 'SHELXTL (Sheldrick, 2008)'
_computing_publication_material 'SHELXL97 (Sheldrick, 2008)'
_computing_structure_refinement 'SHELXL97 (Sheldrick, 2008)'
_computing_structure_solution 'SHELXS97 (Sheldrick, 2008)'
_diffrn_ambient_temperature 296(2)
_diffrn_measured_fraction_theta_full 0.996
_diffrn_measured_fraction_theta_max 0.996
_diffrn_measurement_device_type 'Bruker SMART APEX CCD'
_diffrn_measurement_method '\f and \w scan'
_diffrn_radiation_monochromator graphite
_diffrn_radiation_source 'fine-focus sealed tube'
_diffrn_radiation_type MoK\a
_diffrn_radiation_wavelength 0.71073
_diffrn_reflns_av_R_equivalents 0.0177
_diffrn_reflns_av_sigmaI/netI 0.0174
_diffrn_reflns_limit_h_max 10
_diffrn_reflns_limit_h_min -13
_diffrn_reflns_limit_k_max 15
_diffrn_reflns_limit_k_min -15
_diffrn_reflns_limit_l_max 10
_diffrn_reflns_limit_l_min -10
_diffrn_reflns_number 7259
_diffrn_reflns_theta_full 28.00
_diffrn_reflns_theta_max 28.00
_diffrn_reflns_theta_min 2.11
_diffrn_standards_decay_% 0
_diffrn_standards_interval_count 0
_diffrn_standards_interval_time 0
_diffrn_standards_number 0
_exptl_absorpt_coefficient_mu 0.385
_exptl_absorpt_correction_T_max 0.9270
_exptl_absorpt_correction_T_min 0.8932
_exptl_absorpt_correction_type multi-scan
_exptl_absorpt_process_details '(<i>SADABS</i>; Sheldrick, 1996)'
_exptl_crystal_colour colorless
_exptl_crystal_density_diffrn 1.505
_exptl_crystal_density_method 'not measured'
_exptl_crystal_description block
_exptl_crystal_F_000 432
_exptl_crystal_size_max 0.30
_exptl_crystal_size_mid 0.20
_exptl_crystal_size_min 0.20
_refine_diff_density_max 0.317
_refine_diff_density_min -0.332
_refine_ls_extinction_coef 0.021(4)
_refine_ls_extinction_expression Fc^*^=kFc[1+0.001xFc^2^\l^3^/sin(2\q)]^-1/4^
_refine_ls_extinction_method 'SHELXL97 (Sheldrick, 2008)'
_refine_ls_goodness_of_fit_ref 1.116
_refine_ls_hydrogen_treatment mixed
_refine_ls_matrix_type full
_refine_ls_number_parameters 132
_refine_ls_number_reflns 2240
_refine_ls_number_restraints 0
_refine_ls_restrained_S_all 1.116
_refine_ls_R_factor_all 0.0369
_refine_ls_R_factor_gt 0.0339
_refine_ls_shift/su_max 0.001
_refine_ls_shift/su_mean 0.000
_refine_ls_structure_factor_coef Fsqd
_refine_ls_weighting_details 'calc w=1/[\s^2^(Fo^2^)+(0.0607P)^2^+0.1971P] where P=(Fo^2^+2Fc^2^)/3'
_refine_ls_weighting_scheme calc
_refine_ls_wR_factor_gt 0.1041
_refine_ls_wR_factor_ref 0.1076
_reflns_number_gt 2037
_reflns_number_total 2240
_reflns_threshold_expression I>2sigma(I)
_cod_data_source_file pv2483.cif
_cod_data_source_block I
_cod_original_sg_symbol_H-M 'P 21/c'
_cod_database_code 2232910
_cod_database_fobs_code 2232910

loop_
_symmetry_equiv_pos_as_xyz
'x, y, z'
'-x, y+1/2, -z+1/2'
'-x, -y, -z'
'x, -y-1/2, z-1/2'

loop_
_atom_site_type_symbol
_atom_site_label
_atom_site_fract_x
_atom_site_fract_y
_atom_site_fract_z
_atom_site_U_iso_or_equiv
_atom_site_adp_type
_atom_site_calc_flag
_atom_site_refinement_flags
_atom_site_occupancy
_atom_site_symmetry_multiplicity
C C1 0.70093(13) 0.46964(11) 0.22948(16) 0.0334(3) Uani d . 1 1
C C2 0.62894(13) 0.38058(11) 0.13494(17) 0.0350(3) Uani d . 1 1
C C3 0.48970(15) 0.36149(14) 0.1245(2) 0.0475(4) Uani d . 1 1
H H3A 0.4435 0.3010 0.0617 0.057 Uiso calc R 1 1
C C4 0.42063(16) 0.43319(17) 0.2082(2) 0.0567(4) Uani d . 1 1
H H4 0.3274 0.4206 0.2022 0.068 Uiso calc R 1 1
C C5 0.48850(17) 0.52330(17) 0.3006(2) 0.0556(4) Uani d . 1 1
H H5 0.4408 0.5719 0.3553 0.067 Uiso calc R 1 1
C C6 0.62747(16) 0.54126(14) 0.3117(2) 0.0455(3) Uani d . 1 1
H H6 0.6729 0.6019 0.3748 0.055 Uiso calc R 1 1
C C7 0.84833(13) 0.49225(10) 0.23989(17) 0.0337(3) Uani d . 1 1
C C8 0.96157(13) 0.41569(11) 0.31055(18) 0.0365(3) Uani d . 1 1
C C9 1.05960(15) 0.57272(12) 0.2315(2) 0.0459(3) Uani d . 1 1
H H9A 1.0901 0.5790 0.1281 0.055 Uiso calc R 1 1
H H9B 1.1076 0.6290 0.3119 0.055 Uiso calc R 1 1
C C10 0.90647(14) 0.58691(11) 0.19598(18) 0.0380(3) Uani d . 1 1
Cl Cl1 0.71082(4) 0.29321(3) 0.01933(5) 0.04628(15) Uani d . 1 1
H H3 0.897(3) 0.730(2) 0.125(3) 0.080(7) Uiso d . 1 1
O O1 0.95949(11) 0.32284(8) 0.37570(15) 0.0465(3) Uani d . 1 1
O O2 1.08432(10) 0.46088(9) 0.30186(16) 0.0482(3) Uani d . 1 1
O O3 0.84132(12) 0.67963(10) 0.12899(18) 0.0564(3) Uani d . 1 1

loop_
_atom_site_aniso_label
_atom_site_aniso_U_11
_atom_site_aniso_U_22
_atom_site_aniso_U_33
_atom_site_aniso_U_12
_atom_site_aniso_U_13
_atom_site_aniso_U_23
C1 0.0298(6) 0.0325(6) 0.0387(6) 0.0021(4) 0.0102(5) 0.0046(5)
C2 0.0319(6) 0.0325(6) 0.0400(6) 0.0003(5) 0.0082(5) 0.0070(5)
C3 0.0328(7) 0.0490(8) 0.0568(9) -0.0059(6) 0.0046(6) 0.0136(7)
C4 0.0296(7) 0.0776(12) 0.0647(10) 0.0058(7) 0.0156(7) 0.0213(9)
C5 0.0430(8) 0.0773(12) 0.0514(9) 0.0217(8) 0.0208(7) 0.0107(8)
C6 0.0417(7) 0.0505(8) 0.0454(7) 0.0105(6) 0.0128(6) -0.0012(6)
C7 0.0306(6) 0.0290(6) 0.0419(6) -0.0011(4) 0.0101(5) -0.0033(5)
C8 0.0318(6) 0.0314(6) 0.0470(7) 0.0004(5) 0.0117(5) -0.0048(5)
C9 0.0356(7) 0.0384(7) 0.0648(9) -0.0071(5) 0.0149(6) -0.0014(6)
C10 0.0345(6) 0.0311(6) 0.0469(7) -0.0040(5) 0.0080(5) -0.0031(5)
Cl1 0.0483(2) 0.0362(2) 0.0521(2) 0.00220(13) 0.00863(16) -0.00722(13)
O1 0.0408(5) 0.0334(5) 0.0656(7) 0.0049(4) 0.0140(5) 0.0054(4)
O2 0.0304(5) 0.0397(5) 0.0752(7) 0.0007(4) 0.0146(5) 0.0014(5)
O3 0.0410(6) 0.0344(5) 0.0876(9) -0.0053(4) 0.0056(6) 0.0141(6)

loop_
_atom_type_symbol
_atom_type_description
_atom_type_scat_dispersion_real
_atom_type_scat_dispersion_imag
_atom_type_scat_source
C C 0.0033 0.0016 'International Tables Vol C Tables 4.2.6.8 and 6.1.1.4'
H H 0.0000 0.0000 'International Tables Vol C Tables 4.2.6.8 and 6.1.1.4'
O O 0.0106 0.0060 'International Tables Vol C Tables 4.2.6.8 and 6.1.1.4'
Cl Cl 0.1484 0.1585 'International Tables Vol C Tables 4.2.6.8 and 6.1.1.4'

loop_
_geom_angle_atom_site_label_1
_geom_angle_atom_site_label_2
_geom_angle_atom_site_label_3
_geom_angle
C2 C1 C6 117.73(12)
C2 C1 C7 122.26(11)
C6 C1 C7 119.97(12)
C3 C2 C1 121.53(13)
C3 C2 Cl1 118.17(11)
C1 C2 Cl1 120.26(10)
C4 C3 C2 119.25(15)
C4 C3 H3A 120.4
C2 C3 H3A 120.4
C5 C4 C3 120.60(14)
C5 C4 H4 119.7
C3 C4 H4 119.7
C4 C5 C6 119.86(15)
C4 C5 H5 120.1
C6 C5 H5 120.1
C5 C6 C1 121.02(16)
C5 C6 H6 119.5
C1 C6 H6 119.5
C10 C7 C8 106.29(11)
C10 C7 C1 128.63(12)
C8 C7 C1 125.00(11)
O1 C8 O2 119.61(12)
O1 C8 C7 129.56(12)
O2 C8 C7 110.81(11)
O2 C9 C10 104.08(11)
O2 C9 H9A 110.9
C10 C9 H9A 110.9
O2 C9 H9B 110.9
C10 C9 H9B 110.9
H9A C9 H9B 109.0
O3 C10 C7 126.86(13)
O3 C10 C9 123.04(12)
C7 C10 C9 110.09(12)
C8 O2 C9 108.65(10)
C10 O3 H3 111.0(18)

loop_
_geom_bond_atom_site_label_1
_geom_bond_atom_site_label_2
_geom_bond_distance
C1 C2 1.3912(18)
C1 C6 1.3987(19)
C1 C7 1.4745(17)
C2 C3 1.3873(19)
C2 Cl1 1.7377(14)
C3 C4 1.379(3)
C3 H3A 0.9300
C4 C5 1.378(3)
C4 H4 0.9300
C5 C6 1.381(2)
C5 H5 0.9300
C6 H6 0.9300
C7 C10 1.3510(18)
C7 C8 1.4465(17)
C8 O1 1.2228(17)
C8 O2 1.3539(16)
C9 O2 1.4382(18)
C9 C10 1.488(2)
C9 H9A 0.9700
C9 H9B 0.9700
C10 O3 1.3195(17)
O3 H3 0.82(3)

loop_
_geom_hbond_atom_site_label_D
_geom_hbond_atom_site_label_H
_geom_hbond_atom_site_label_A
_geom_hbond_site_symmetry_A
_geom_hbond_distance_DH
_geom_hbond_distance_HA
_geom_hbond_distance_DA
_geom_hbond_angle_DHA
O3 H3 O1 2_755 0.82(3) 1.80(3) 2.6182(16) 170(3)
C9 H9B Cl1 2_755 0.97 2.77 3.7126(16) 164.5

loop_
_geom_torsion_atom_site_label_1
_geom_torsion_atom_site_label_2
_geom_torsion_atom_site_label_3
_geom_torsion_atom_site_label_4
_geom_torsion
C6 C1 C2 C3 -1.21(19)
C7 C1 C2 C3 -179.04(12)
C6 C1 C2 Cl1 176.21(10)
C7 C1 C2 Cl1 -1.61(17)
C1 C2 C3 C4 0.7(2)
Cl1 C2 C3 C4 -176.74(12)
C2 C3 C4 C5 0.4(2)
C3 C4 C5 C6 -0.9(3)
C4 C5 C6 C1 0.4(2)
C2 C1 C6 C5 0.6(2)
C7 C1 C6 C5 178.52(14)
C2 C1 C7 C10 121.29(16)
C6 C1 C7 C10 -56.5(2)
C2 C1 C7 C8 -62.39(19)
C6 C1 C7 C8 119.84(15)
C10 C7 C8 O1 175.41(15)
C1 C7 C8 O1 -1.6(2)
C10 C7 C8 O2 -2.92(16)
C1 C7 C8 O2 -179.92(12)
C8 C7 C10 O3 -178.86(15)
C1 C7 C10 O3 -2.0(2)
C8 C7 C10 C9 2.03(16)
C1 C7 C10 C9 178.90(13)
O2 C9 C10 O3 -179.72(14)
O2 C9 C10 C7 -0.57(17)
O1 C8 O2 C9 -175.94(13)
C7 C8 O2 C9 2.58(16)
C10 C9 O2 C8 -1.25(16)

loop_
_cod_related_entry_id
_cod_related_entry_database
_cod_related_entry_code
1 ChemSpider 30657273
